data_7153115
loop_
_publ_author_name
'Day, Jonathan'
'Uroos, Maliha'
'Castledine, Richard A.'
'Lewis, William'
'McKeever-Abbas, Ben'
'Dowden, James'

_publ_section_title
;
 Alkaloid inspired spirocyclic oxindoles from 1,3-dipolar cycloaddition of
 pyridinium ylides.
;
_journal_issue 38
_journal_name_full 'Organic &amp; biomolecular chemistry'
_journal_page_first 6502
_journal_page_last 6509
_journal_paper_doi 10.1039/c3ob41415a
_journal_volume 11
_journal_year 2013
_chemical_formula_moiety 'C21 H21 Br N2 O5, C2 H6 O'
_chemical_formula_sum 'C23 H27 Br N2 O6'
_chemical_formula_weight 507.38
_chemical_name_systematic
;
?
;
_space_group_IT_number 2
_symmetry_cell_setting triclinic
_symmetry_space_group_name_Hall '-P 1'
_symmetry_space_group_name_H-M 'P -1'
_atom_sites_solution_hydrogens mixed
_atom_sites_solution_primary iterative
_atom_sites_solution_secondary difmap
_audit_creation_method 'enCIFer editing of SHELXL-97 created file'
_cell_angle_alpha 83.982(11)
_cell_angle_beta 81.361(11)
_cell_angle_gamma 67.758(14)
_cell_formula_units_Z 2
_cell_length_a 8.5537(12)
_cell_length_b 9.0560(14)
_cell_length_c 16.2097(17)
_cell_measurement_reflns_used 1802
_cell_measurement_temperature 120(2)
_cell_measurement_theta_max 76.87
_cell_measurement_theta_min 5.28
_cell_volume 1147.4(3)
_computing_cell_refinement
;
CrysAlisPro, Agilent Technologies,
Version 1.171.36.24 (release 03-12-2012 CrysAlis171 .NET)
(compiled Dec 3 2012,18:21:49)
;
_computing_data_collection
;
CrysAlisPro, Agilent Technologies,
Version 1.171.36.24 (release 03-12-2012 CrysAlis171 .NET)
(compiled Dec 3 2012,18:21:49)
;
_computing_data_reduction
;
CrysAlisPro, Agilent Technologies,
Version 1.171.36.24 (release 03-12-2012 CrysAlis171 .NET)
(compiled Dec 3 2012,18:21:49)
;
_computing_molecular_graphics
;
Olex2 1.2
(compiled 2012.05.09 svn.r2324, GUI svn.r4230)
;
_computing_publication_material 'enCIFer(Allen et al.,2004);PLATON(Spek,2003)'
_computing_structure_refinement 'SHELXL97 (Sheldrick, 2008)'
_computing_structure_solution
;
Olex2 1.2
(compiled 2012.05.09 svn.r2324, GUI svn.r4230)
;
_diffrn_ambient_temperature 120(2)
_diffrn_detector_area_resol_mean 10.3613
_diffrn_measured_fraction_theta_full 0.995
_diffrn_measured_fraction_theta_max 0.923
_diffrn_measurement_device_type 'SuperNova, Single source at offset), Atlas'
_diffrn_measurement_method '\w scans'
_diffrn_radiation_monochromator mirror
_diffrn_radiation_source 'SuperNova (Cu) X-ray Source'
_diffrn_radiation_type 'Cu K\a'
_diffrn_radiation_wavelength 1.54184
_diffrn_reflns_av_R_equivalents 0.1171
_diffrn_reflns_av_sigmaI/netI 0.1712
_diffrn_reflns_limit_h_max 10
_diffrn_reflns_limit_h_min -9
_diffrn_reflns_limit_k_max 10
_diffrn_reflns_limit_k_min -11
_diffrn_reflns_limit_l_max 19
_diffrn_reflns_limit_l_min -20
_diffrn_reflns_number 8522
_diffrn_reflns_theta_full 67.50
_diffrn_reflns_theta_max 76.87
_diffrn_reflns_theta_min 5.28
_diffrn_standards_decay_% 0
_diffrn_standards_number 0
_exptl_absorpt_coefficient_mu 2.798
_exptl_absorpt_correction_T_max 1.001
_exptl_absorpt_correction_T_min 0.921
_exptl_absorpt_correction_type gaussian
_exptl_absorpt_process_details
;
CrysAlisPro, Agilent Technologies,
Version 1.171.36.24 (release 03-12-2012 CrysAlis171 .NET)
(compiled Dec 3 2012,18:21:49)
Numerical absorption correction based on gaussian integration over
a multifaceted crystal model
;
_exptl_crystal_colour colourless
_exptl_crystal_density_diffrn 1.469
_exptl_crystal_density_method 'not measured'
_exptl_crystal_description lath
_exptl_crystal_F_000 524
_exptl_crystal_size_max 0.0977
_exptl_crystal_size_mid 0.0628
_exptl_crystal_size_min 0.0111
_refine_diff_density_max 1.245
_refine_diff_density_min -0.981
_refine_diff_density_rms 0.118
_refine_ls_extinction_method none
_refine_ls_goodness_of_fit_ref 1.066
_refine_ls_hydrogen_treatment constr
_refine_ls_matrix_type full
_refine_ls_number_parameters 293
_refine_ls_number_reflns 4490
_refine_ls_number_restraints 0
_refine_ls_restrained_S_all 1.066
_refine_ls_R_factor_all 0.1471
_refine_ls_R_factor_gt 0.0804
_refine_ls_shift/su_max 0.000
_refine_ls_shift/su_mean 0.000
_refine_ls_structure_factor_coef Fsqd
_refine_ls_weighting_details 'calc w=1/[\s^2^(Fo^2^)+(0.0480P)^2^+0.6587P] where P=(Fo^2^+2Fc^2^)/3'
_refine_ls_weighting_scheme calc
_refine_ls_wR_factor_gt 0.1716
_refine_ls_wR_factor_ref 0.2241
_reflns_number_gt 2432
_reflns_number_total 4490
_reflns_threshold_expression I>2\s(I)
_cod_data_source_file c3ob41415a.txt
_cod_data_source_block MUJDCC
_cod_database_code 7153115
_nottingham_internal_coll_name MUJDCC
_nottingham_internal_coll_number 12059
_nottingham_internal_coll_client MU/JD
_nottingham_internal_coll_type custom
_nottingham_internal_coll_frame_time '300.0000 and 75.0000'
_nottingham_internal_coll_frame_width 1.0000
_nottingham_internal_coll_frame_method '\w scans'
_nottingham_internal_coll_user WL
_nottingham_internal_process_user WL
_nottingham_internal_process_date 12/12/2012
_nottingham_internal_solution_user wl
_nottingham_internal_solution_date 12/12/2012
_nottingham_internal_refinement_user wl
_nottingham_internal_refinement_date 12/12/2012
_nottingham_internal_validation_user wl
_nottingham_internal_validation_date 7/2/2012
_nottingham_internal_archive_date 8/2/2012

loop_
_symmetry_equiv_pos_as_xyz
'x, y, z'
'-x, -y, -z'

loop_
_atom_site_label
_atom_site_type_symbol
_atom_site_fract_x
_atom_site_fract_y
_atom_site_fract_z
_atom_site_U_iso_or_equiv
_atom_site_adp_type
_atom_site_occupancy
_atom_site_symmetry_multiplicity
_atom_site_calc_flag
_atom_site_refinement_flags
Br1 Br 1.12039(12) 0.32906(12) 0.42756(6) 0.0500(3) Uani 1 1 d .
O1 O 0.7011(6) 0.3826(6) 0.3513(3) 0.0353(11) Uani 1 1 d .
O2 O 0.7247(7) 0.7152(7) 0.0780(4) 0.0499(15) Uani 1 1 d .
O3 O 0.5517(6) 0.6991(6) 0.1955(4) 0.0424(13) Uani 1 1 d .
O4 O 1.0664(6) 0.1388(6) 0.0930(3) 0.0371(12) Uani 1 1 d .
O5 O 0.8492(7) 0.3261(6) 0.0324(3) 0.0374(12) Uani 1 1 d .
N1 N 1.1192(7) 0.3760(7) 0.1704(4) 0.0319(13) Uani 1 1 d .
N2 N 0.6966(7) 0.6265(7) 0.3829(4) 0.0298(13) Uani 1 1 d .
H2 H 0.6256 0.6396 0.4293 0.036 Uiso 1 1 calc R
C1 C 0.8738(9) 0.5166(8) 0.2632(4) 0.0300(15) Uani 1 1 d .
C2 C 0.8169(9) 0.4956(8) 0.1800(4) 0.0286(15) Uani 1 1 d .
H2A H 0.7568 0.4185 0.1915 0.034 Uiso 1 1 calc R
C3 C 0.9814(9) 0.4185(8) 0.1197(5) 0.0306(15) Uani 1 1 d .
H3 H 0.9929 0.4992 0.0745 0.037 Uiso 1 1 calc R
C4 C 1.2626(9) 0.4097(9) 0.1424(5) 0.0367(17) Uani 1 1 d .
H4 H 1.2890 0.4294 0.0842 0.044 Uiso 1 1 calc R
C5 C 1.3666(10) 0.4154(10) 0.1960(5) 0.0428(19) Uani 1 1 d .
H5 H 1.4662 0.4373 0.1758 0.051 Uiso 1 1 calc R
C6 C 1.3249(10) 0.3880(10) 0.2837(5) 0.044(2) Uani 1 1 d .
H6 H 1.4023 0.3830 0.3212 0.053 Uiso 1 1 calc R
C7 C 1.1784(10) 0.3693(9) 0.3136(5) 0.0399(18) Uani 1 1 d .
C8 C 1.0517(8) 0.3719(9) 0.2591(4) 0.0306(15) Uani 1 1 d .
H8 H 1.0289 0.2709 0.2719 0.037 Uiso 1 1 calc R
C9 C 0.7495(8) 0.4984(8) 0.3371(4) 0.0296(15) Uani 1 1 d .
C10 C 0.7704(9) 0.7387(8) 0.3467(4) 0.0268(14) Uani 1 1 d .
C11 C 0.7403(10) 0.8874(9) 0.3723(5) 0.0371(17) Uani 1 1 d .
H11 H 0.6664 0.9268 0.4216 0.045 Uiso 1 1 calc R
C12 C 0.8227(10) 0.9795(9) 0.3230(4) 0.0355(16) Uani 1 1 d .
H12 H 0.8041 1.0836 0.3385 0.043 Uiso 1 1 calc R
C13 C 0.9308(10) 0.9194(8) 0.2519(5) 0.0339(16) Uani 1 1 d .
H13 H 0.9861 0.9830 0.2193 0.041 Uiso 1 1 calc R
C14 C 0.9606(9) 0.7676(9) 0.2270(4) 0.0335(16) Uani 1 1 d .
H14 H 1.0362 0.7272 0.1783 0.040 Uiso 1 1 calc R
C15 C 0.8776(8) 0.6765(8) 0.2745(4) 0.0259(14) Uani 1 1 d .
C16 C 0.6963(9) 0.6503(9) 0.1428(5) 0.0350(17) Uani 1 1 d .
C17 C 0.4212(11) 0.8513(10) 0.1726(6) 0.051(2) Uani 1 1 d .
H17A H 0.3078 0.8431 0.1846 0.061 Uiso 1 1 calc R
H17B H 0.4415 0.8767 0.1120 0.061 Uiso 1 1 calc R
C18 C 0.4249(12) 0.9803(11) 0.2203(6) 0.054(2) Uani 1 1 d .
H18A H 0.5336 0.9948 0.2044 0.081 Uiso 1 1 calc R
H18B H 0.4123 0.9517 0.2802 0.081 Uiso 1 1 calc R
H18C H 0.3314 1.0800 0.2077 0.081 Uiso 1 1 calc R
C19 C 0.9762(9) 0.2745(9) 0.0806(4) 0.0312(15) Uani 1 1 d .
C20 C 0.8173(10) 0.2021(9) -0.0072(5) 0.0375(17) Uani 1 1 d .
H20A H 0.7549 0.2509 -0.0560 0.045 Uiso 1 1 calc R
H20B H 0.9273 0.1194 -0.0275 0.045 Uiso 1 1 calc R
C21 C 0.7171(10) 0.1268(11) 0.0521(5) 0.045(2) Uani 1 1 d .
H21A H 0.7006 0.0433 0.0246 0.068 Uiso 1 1 calc R
H21B H 0.6062 0.2077 0.0704 0.068 Uiso 1 1 calc R
H21C H 0.7782 0.0793 0.1007 0.068 Uiso 1 1 calc R
O6 O 0.4234(7) 0.7501(7) 0.5063(3) 0.0424(13) Uani 1 1 d .
H6A H 0.4022 0.6947 0.5481 0.064 Uiso 1 1 calc R
C22 C 0.2744(12) 0.8277(12) 0.4661(6) 0.056(2) Uani 1 1 d .
H22A H 0.2858 0.9193 0.4302 0.067 Uiso 1 1 calc R
H22B H 0.1750 0.8697 0.5088 0.067 Uiso 1 1 calc R
C23 C 0.2442(12) 0.7148(12) 0.4134(6) 0.055(2) Uani 1 1 d .
H23A H 0.3399 0.6772 0.3693 0.083 Uiso 1 1 calc R
H23B H 0.1388 0.7709 0.3880 0.083 Uiso 1 1 calc R
H23C H 0.2345 0.6233 0.4487 0.083 Uiso 1 1 calc R

loop_
_atom_site_aniso_label
_atom_site_aniso_U_11
_atom_site_aniso_U_22
_atom_site_aniso_U_33
_atom_site_aniso_U_23
_atom_site_aniso_U_13
_atom_site_aniso_U_12
Br1 0.0526(5) 0.0595(6) 0.0384(5) -0.0015(4) -0.0178(4) -0.0168(4)
O1 0.038(3) 0.035(3) 0.038(3) 0.000(2) -0.005(2) -0.019(2)
O2 0.056(4) 0.045(3) 0.041(3) 0.007(3) -0.013(3) -0.010(3)
O3 0.034(3) 0.033(3) 0.054(3) -0.006(2) -0.009(2) -0.002(2)
O4 0.032(3) 0.033(3) 0.046(3) -0.005(2) -0.009(2) -0.010(2)
O5 0.047(3) 0.029(3) 0.043(3) -0.011(2) -0.017(2) -0.015(2)
N1 0.031(3) 0.030(3) 0.037(3) -0.007(3) -0.001(2) -0.014(3)
N2 0.028(3) 0.030(3) 0.032(3) -0.005(2) 0.001(2) -0.013(2)
C1 0.032(4) 0.024(3) 0.034(4) 0.000(3) -0.003(3) -0.010(3)
C2 0.031(4) 0.019(3) 0.031(3) -0.006(3) -0.005(3) -0.003(3)
C3 0.029(4) 0.025(4) 0.037(4) -0.003(3) -0.005(3) -0.008(3)
C4 0.032(4) 0.032(4) 0.042(4) -0.001(3) -0.001(3) -0.009(3)
C5 0.033(4) 0.047(5) 0.050(5) -0.016(4) -0.003(3) -0.014(4)
C6 0.034(4) 0.045(5) 0.059(5) -0.019(4) -0.020(4) -0.010(3)
C7 0.039(4) 0.036(4) 0.038(4) -0.007(3) -0.012(3) -0.002(3)
C8 0.027(4) 0.032(4) 0.032(4) -0.006(3) -0.004(3) -0.009(3)
C9 0.026(3) 0.028(4) 0.038(4) -0.005(3) -0.004(3) -0.012(3)
C10 0.034(4) 0.021(3) 0.029(3) -0.002(3) -0.005(3) -0.013(3)
C11 0.040(4) 0.036(4) 0.032(4) -0.006(3) -0.006(3) -0.008(3)
C12 0.046(4) 0.027(4) 0.034(4) -0.004(3) -0.007(3) -0.013(3)
C13 0.047(4) 0.019(3) 0.042(4) 0.004(3) -0.012(3) -0.018(3)
C14 0.025(3) 0.042(4) 0.033(4) -0.002(3) -0.007(3) -0.010(3)
C15 0.025(3) 0.022(3) 0.032(3) -0.004(3) -0.001(3) -0.012(3)
C16 0.032(4) 0.035(4) 0.038(4) -0.008(3) -0.012(3) -0.008(3)
C17 0.044(5) 0.039(5) 0.063(5) -0.010(4) -0.022(4) 0.000(4)
C18 0.056(5) 0.044(5) 0.058(5) -0.003(4) -0.021(4) -0.008(4)
C19 0.038(4) 0.030(4) 0.027(3) -0.006(3) -0.003(3) -0.015(3)
C20 0.050(5) 0.034(4) 0.037(4) -0.011(3) -0.010(3) -0.020(3)
C21 0.046(5) 0.055(5) 0.042(4) -0.009(4) -0.006(4) -0.025(4)
O6 0.041(3) 0.047(3) 0.040(3) -0.005(3) -0.005(2) -0.016(3)
C22 0.058(6) 0.053(6) 0.045(5) -0.002(4) -0.003(4) -0.007(4)
C23 0.049(5) 0.063(6) 0.062(6) -0.006(5) -0.016(4) -0.025(4)

loop_
_atom_type_symbol
_atom_type_description
_atom_type_scat_dispersion_real
_atom_type_scat_dispersion_imag
_atom_type_scat_source
C C 0.0181 0.0091 'International Tables Vol C Tables 4.2.6.8 and 6.1.1.4'
H H 0.0000 0.0000 'International Tables Vol C Tables 4.2.6.8 and 6.1.1.4'
Br Br -0.6763 1.2805 'International Tables Vol C Tables 4.2.6.8 and 6.1.1.4'
N N 0.0311 0.0180 'International Tables Vol C Tables 4.2.6.8 and 6.1.1.4'
O O 0.0492 0.0322 'International Tables Vol C Tables 4.2.6.8 and 6.1.1.4'

loop_
_geom_angle_atom_site_label_1
_geom_angle_atom_site_label_2
_geom_angle_atom_site_label_3
_geom_angle
C16 O3 C17 116.4(7)
C19 O5 C20 116.5(6)
C4 N1 C3 121.1(6)
C4 N1 C8 123.2(6)
C3 N1 C8 109.4(5)
C9 N2 C10 110.9(6)
C9 N2 H2 124.6
C10 N2 H2 124.6
C15 C1 C9 102.3(5)
C15 C1 C2 116.6(6)
C9 C1 C2 110.7(6)
C15 C1 C8 116.0(6)
C9 C1 C8 112.7(6)
C2 C1 C8 99.0(5)
C16 C2 C3 112.4(6)
C16 C2 C1 113.2(6)
C3 C2 C1 106.8(5)
C16 C2 H2A 108.1
C3 C2 H2A 108.1
C1 C2 H2A 108.1
N1 C3 C19 112.7(6)
N1 C3 C2 105.2(6)
C19 C3 C2 110.6(6)
N1 C3 H3 109.4
C19 C3 H3 109.4
C2 C3 H3 109.4
C5 C4 N1 121.2(7)
C5 C4 H4 119.4
N1 C4 H4 119.4
C4 C5 C6 119.2(7)
C4 C5 H5 120.4
C6 C5 H5 120.4
C7 C6 C5 121.0(7)
C7 C6 H6 119.5
C5 C6 H6 119.5
C6 C7 C8 123.0(7)
C6 C7 Br1 122.5(6)
C8 C7 Br1 114.4(6)
N1 C8 C7 111.0(6)
N1 C8 C1 103.0(5)
C7 C8 C1 118.8(6)
N1 C8 H8 107.8
C7 C8 H8 107.8
C1 C8 H8 107.8
O1 C9 N2 125.6(6)
O1 C9 C1 124.9(6)
N2 C9 C1 109.5(6)
C11 C10 C15 123.1(6)
C11 C10 N2 128.4(6)
C15 C10 N2 108.4(6)
C10 C11 C12 117.5(7)
C10 C11 H11 121.3
C12 C11 H11 121.3
C13 C12 C11 120.3(7)
C13 C12 H12 119.8
C11 C12 H12 119.8
C12 C13 C14 121.5(7)
C12 C13 H13 119.3
C14 C13 H13 119.3
C15 C14 C13 118.7(7)
C15 C14 H14 120.6
C13 C14 H14 120.6
C14 C15 C10 118.9(6)
C14 C15 C1 132.2(6)
C10 C15 C1 108.9(6)
O2 C16 O3 126.2(7)
O2 C16 C2 125.8(7)
O3 C16 C2 108.0(6)
O3 C17 C18 110.2(7)
O3 C17 H17A 109.6
C18 C17 H17A 109.6
O3 C17 H17B 109.6
C18 C17 H17B 109.6
H17A C17 H17B 108.1
C17 C18 H18A 109.5
C17 C18 H18B 109.5
H18A C18 H18B 109.5
C17 C18 H18C 109.5
H18A C18 H18C 109.5
H18B C18 H18C 109.5
O4 C19 O5 126.0(7)
O4 C19 C3 125.6(7)
O5 C19 C3 108.4(6)
C21 C20 O5 111.3(6)
C21 C20 H20A 109.4
O5 C20 H20A 109.4
C21 C20 H20B 109.4
O5 C20 H20B 109.4
H20A C20 H20B 108.0
C20 C21 H21A 109.5
C20 C21 H21B 109.5
H21A C21 H21B 109.5
C20 C21 H21C 109.5
H21A C21 H21C 109.5
H21B C21 H21C 109.5
C22 O6 H6A 109.5
O6 C22 C23 111.5(8)
O6 C22 H22A 109.3
C23 C22 H22A 109.3
O6 C22 H22B 109.3
C23 C22 H22B 109.3
H22A C22 H22B 108.0
C22 C23 H23A 109.5
C22 C23 H23B 109.5
H23A C23 H23B 109.5
C22 C23 H23C 109.5
H23A C23 H23C 109.5
H23B C23 H23C 109.5

loop_
_geom_bond_atom_site_label_1
_geom_bond_atom_site_label_2
_geom_bond_distance
Br1 C7 1.873(8)
O1 C9 1.255(9)
O2 C16 1.188(9)
O3 C16 1.343(9)
O3 C17 1.461(10)
O4 C19 1.193(9)
O5 C19 1.342(9)
O5 C20 1.478(8)
N1 C4 1.375(9)
N1 C3 1.447(9)
N1 C8 1.469(9)
N2 C9 1.335(9)
N2 C10 1.424(9)
N2 H2 0.8800
C1 C15 1.492(10)
C1 C9 1.517(10)
C1 C2 1.553(10)
C1 C8 1.586(9)
C2 C16 1.519(10)
C2 C3 1.552(10)
C2 H2A 1.0000
C3 C19 1.527(10)
C3 H3 1.0000
C4 C5 1.351(11)
C4 H4 0.9500
C5 C6 1.432(12)
C5 H5 0.9500
C6 C7 1.340(12)
C6 H6 0.9500
C7 C8 1.490(10)
C8 H8 1.0000
C10 C11 1.369(10)
C10 C15 1.397(9)
C11 C12 1.402(11)
C11 H11 0.9500
C12 C13 1.381(10)
C12 H12 0.9500
C13 C14 1.392(10)
C13 H13 0.9500
C14 C15 1.387(10)
C14 H14 0.9500
C17 C18 1.479(13)
C17 H17A 0.9900
C17 H17B 0.9900
C18 H18A 0.9800
C18 H18B 0.9800
C18 H18C 0.9800
C20 C21 1.477(11)
C20 H20A 0.9900
C20 H20B 0.9900
C21 H21A 0.9800
C21 H21B 0.9800
C21 H21C 0.9800
O6 C22 1.420(11)
O6 H6A 0.8400
C22 C23 1.514(14)
C22 H22A 0.9900
C22 H22B 0.9900
C23 H23A 0.9800
C23 H23B 0.9800
C23 H23C 0.9800

loop_
_geom_hbond_atom_site_label_D
_geom_hbond_atom_site_label_H
_geom_hbond_atom_site_label_A
_geom_hbond_distance_DH
_geom_hbond_distance_HA
_geom_hbond_distance_DA
_geom_hbond_angle_DHA
_geom_hbond_site_symmetry_A
O6 H6A O1 0.84 1.93 2.749(7) 164.6 2_666
N2 H2 O6 0.88 1.96 2.793(8) 156.5 .

loop_
_geom_torsion_atom_site_label_1
_geom_torsion_atom_site_label_2
_geom_torsion_atom_site_label_3
_geom_torsion_atom_site_label_4
_geom_torsion
C15 C1 C2 C16 -28.2(9)
C9 C1 C2 C16 88.2(7)
C8 C1 C2 C16 -153.3(6)
C15 C1 C2 C3 96.0(7)
C9 C1 C2 C3 -147.6(6)
C8 C1 C2 C3 -29.1(7)
C4 N1 C3 C19 105.0(8)
C8 N1 C3 C19 -102.2(7)
C4 N1 C3 C2 -134.4(7)
C8 N1 C3 C2 18.4(7)
C16 C2 C3 N1 133.2(6)
C1 C2 C3 N1 8.5(7)
C16 C2 C3 C19 -104.8(7)
C1 C2 C3 C19 130.5(6)
C3 N1 C4 C5 160.1(7)
C8 N1 C4 C5 11.1(11)
N1 C4 C5 C6 -0.9(12)
C4 C5 C6 C7 -5.2(12)
C5 C6 C7 C8 1.3(12)
C5 C6 C7 Br1 178.7(6)
C4 N1 C8 C7 -13.6(9)
C3 N1 C8 C7 -165.8(6)
C4 N1 C8 C1 114.6(7)
C3 N1 C8 C1 -37.5(7)
C6 C7 C8 N1 7.4(11)
Br1 C7 C8 N1 -170.1(5)
C6 C7 C8 C1 -111.7(8)
Br1 C7 C8 C1 70.8(8)
C15 C1 C8 N1 -86.0(7)
C9 C1 C8 N1 156.6(6)
C2 C1 C8 N1 39.6(6)
C15 C1 C8 C7 37.1(9)
C9 C1 C8 C7 -80.2(8)
C2 C1 C8 C7 162.7(7)
C10 N2 C9 O1 -176.9(7)
C10 N2 C9 C1 1.3(8)
C15 C1 C9 O1 177.0(7)
C2 C1 C9 O1 52.0(9)
C8 C1 C9 O1 -57.8(9)
C15 C1 C9 N2 -1.3(7)
C2 C1 C9 N2 -126.2(6)
C8 C1 C9 N2 123.9(6)
C9 N2 C10 C11 175.9(7)
C9 N2 C10 C15 -0.8(8)
C15 C10 C11 C12 -0.2(11)
N2 C10 C11 C12 -176.5(7)
C10 C11 C12 C13 -0.6(11)
C11 C12 C13 C14 0.3(11)
C12 C13 C14 C15 0.7(11)
C13 C14 C15 C10 -1.5(10)
C13 C14 C15 C1 176.3(7)
C11 C10 C15 C14 1.3(10)
N2 C10 C15 C14 178.2(6)
C11 C10 C15 C1 -176.9(7)
N2 C10 C15 C1 -0.1(7)
C9 C1 C15 C14 -177.1(7)
C2 C1 C15 C14 -56.2(10)
C8 C1 C15 C14 59.9(10)
C9 C1 C15 C10 0.8(7)
C2 C1 C15 C10 121.7(7)
C8 C1 C15 C10 -122.2(6)
C17 O3 C16 O2 -3.8(11)
C17 O3 C16 C2 177.3(6)
C3 C2 C16 O2 -5.1(11)
C1 C2 C16 O2 116.0(8)
C3 C2 C16 O3 173.9(6)
C1 C2 C16 O3 -65.0(8)
C16 O3 C17 C18 -100.0(9)
C20 O5 C19 O4 1.3(11)
C20 O5 C19 C3 -176.6(6)
N1 C3 C19 O4 4.4(10)
C2 C3 C19 O4 -113.0(8)
N1 C3 C19 O5 -177.6(6)
C2 C3 C19 O5 65.0(7)
C19 O5 C20 C21 80.1(8)
